data_1508263
loop_
_publ_author_name
'Fortage, J\'er\^ome'
'Tuy\`eras, Fabien'
'Peltier, Cyril'
'Dupeyre, Gr\'egory'
'Calbor\'ean, Adrian'
'Bedioui, Fethi'
'Ochsenbein, Philippe'
'Puntoriero, Fausto'
'Campagna, Sebastiano'
'Ciofini, Ilaria'
'Lain\'e, Philippe P'

_publ_section_title
;
 Tictoid expanded pyridiniums: assessing structural, electrochemical,
 electronic, and photophysical features.
;
_journal_issue 30
_journal_name_full 'The journal of physical chemistry. A'
_journal_page_first 7880
_journal_page_last 7891
_journal_paper_doi 10.1021/jp3043158
_journal_volume 116
_journal_year 2012
_chemical_compound_source 'see text'
_chemical_formula_moiety 'C38 H30 N2, 2(F6 P)'
_chemical_formula_sum 'C38 H30 F12 N2 P2'
_chemical_formula_weight 804.58
_chemical_name_common F_Q_XT
_chemical_name_systematic 'MedBQNTH2 2(PF6)'
_space_group_IT_number 2
_symmetry_cell_setting triclinic
_symmetry_Int_Tables_number 2
_symmetry_space_group_name_Hall '-P 1'
_symmetry_space_group_name_H-M 'P -1'
_atom_sites_solution_hydrogens geom
_atom_sites_solution_primary direct
_atom_sites_solution_secondary difmap
_audit_creation_date 'Oct 15 17:47:33 2010'
_audit_creation_method SHELXL-97
_cell_angle_alpha 114.32(3)
_cell_angle_beta 100.04(3)
_cell_angle_gamma 96.16(3)
_cell_formula_units_Z 2
_cell_length_a 7.9250(16)
_cell_length_b 16.055(3)
_cell_length_c 17.098(3)
_cell_measurement_reflns_used 89508
_cell_measurement_temperature 293(2)
_cell_measurement_theta_max 22.986
_cell_measurement_theta_min 0.998
_cell_volume 1912.8(9)
_computing_cell_refinement 'HKL Scalepack (Otwinowski & Minor 1997)'
_computing_data_collection KappaCCD
_computing_data_reduction 'Denzo and Scalepak (Otwinowski & Minor, 1997)'
_computing_publication_material 'PLATON (Spek, 2003)'
_computing_structure_refinement 'SHELXL-97 (Sheldrick, 1997)'
_computing_structure_solution 'SHELXS-97 (Sheldrick, 1990)'
_diffrn_ambient_temperature 293(2)
_diffrn_measured_fraction_theta_full 0.857
_diffrn_measured_fraction_theta_max 0.857
_diffrn_measurement_device KappaCCD
_diffrn_measurement_device_type KappaCCD
_diffrn_measurement_method CCD
_diffrn_orient_matrix_type X=UH
_diffrn_orient_matrix_UB_11 0.09258
_diffrn_orient_matrix_UB_12 0.01063
_diffrn_orient_matrix_UB_13 -0.09176
_diffrn_orient_matrix_UB_21 -0.02956
_diffrn_orient_matrix_UB_22 -0.03352
_diffrn_orient_matrix_UB_23 -0.05356
_diffrn_orient_matrix_UB_31 -0.02779
_diffrn_orient_matrix_UB_32 0.03808
_diffrn_orient_matrix_UB_33 -0.04638
_diffrn_radiation_monochromator graphite
_diffrn_radiation_probe x-ray
_diffrn_radiation_source 'fine-focus sealed tube'
_diffrn_radiation_type MoK\a
_diffrn_radiation_wavelength 0.71073
_diffrn_radiation_wavelength_id all
_diffrn_reflns_av_R_equivalents 0.1072
_diffrn_reflns_av_sigmaI/netI 0.0683
_diffrn_reflns_limit_h_max 8
_diffrn_reflns_limit_h_min -8
_diffrn_reflns_limit_k_max 16
_diffrn_reflns_limit_k_min -16
_diffrn_reflns_limit_l_max 17
_diffrn_reflns_limit_l_min -17
_diffrn_reflns_number 19964
_diffrn_reflns_theta_full 22.00
_diffrn_reflns_theta_max 22.00
_diffrn_reflns_theta_min 3.49
_exptl_absorpt_coefficient_mu 0.202
_exptl_absorpt_correction_type none
_exptl_crystal_colour 'pale yellow'
_exptl_crystal_density_diffrn 1.397
_exptl_crystal_density_method 'not measured'
_exptl_crystal_description needle
_exptl_crystal_F_000 820
_exptl_crystal_size_max 0.20
_exptl_crystal_size_mid 0.015
_exptl_crystal_size_min 0.012
_refine_diff_density_max 0.582
_refine_diff_density_min -0.296
_refine_diff_density_rms 0.072
_refine_ls_extinction_method none
_refine_ls_goodness_of_fit_ref 1.487
_refine_ls_hydrogen_treatment mixed
_refine_ls_matrix_type full
_refine_ls_number_parameters 535
_refine_ls_number_reflns 4534
_refine_ls_number_restraints 643
_refine_ls_restrained_S_all 1.458
_refine_ls_R_factor_all 0.1512
_refine_ls_R_factor_gt 0.0925
_refine_ls_shift/su_max 0.056
_refine_ls_shift/su_mean 0.004
_refine_ls_structure_factor_coef Fsqd
_refine_ls_weighting_details 'calc w=1/[\s^2^(Fo^2^)+(0.1000P)^2^+0.0000P] where P=(Fo^2^+2Fc^2^)/3'
_refine_ls_weighting_scheme calc
_refine_ls_wR_factor_gt 0.2342
_refine_ls_wR_factor_ref 0.2593
_reflns_number_gt 2667
_reflns_number_total 4534
_reflns_threshold_expression >2sigma(I)
_cod_data_source_file jp3043158_si_003.cif
_cod_data_source_block MedBQNTH2_XyTol
_cod_depositor_comments
;
The following automatic conversions were performed:

'_symmetry_cell_setting' value 'Triclinic' changed to 'triclinic'
according to /home/saulius/struct/CIF-dictionaries/cif_core.dic
dictionary named 'cif_core.dic' version 2.4.2 from 2011-04-26.

Automatic conversion script
Id: cif_fix_values 1891 2012-01-12 08:04:46Z andrius 

 Adding full bibliography for 1508262--1508263.cif.
;
_cod_original_cell_volume 1912.7(7)
_cod_database_code 1508263

loop_
_symmetry_equiv_pos_as_xyz
'x, y, z'
'-x, -y, -z'

loop_
_atom_site_label
_atom_site_type_symbol
_atom_site_fract_x
_atom_site_fract_y
_atom_site_fract_z
_atom_site_U_iso_or_equiv
_atom_site_adp_type
_atom_site_occupancy
_atom_site_symmetry_multiplicity
_atom_site_calc_flag
_atom_site_refinement_flags
N1 N -0.5942(4) 0.1295(2) 0.3331(2) 0.0720(11) Uani 1 1 d U
C2 C -0.4515(5) 0.0945(3) 0.3464(3) 0.0732(14) Uani 1 1 d U
H2A H -0.4472 0.0343 0.3070 0.088 Uiso 1 1 calc R
C3 C -0.3114(5) 0.1459(3) 0.4171(3) 0.0597(12) Uani 1 1 d U
C4 C -0.1538(5) 0.1094(3) 0.4286(3) 0.0619(13) Uani 1 1 d U
C5 C -0.1360(5) 0.0224(3) 0.3717(3) 0.0779(16) Uani 1 1 d U
H5A H -0.2303 -0.0162 0.3250 0.093 Uiso 1 1 calc R
C6 C 0.0153(6) -0.0091(3) 0.3816(3) 0.0799(16) Uani 1 1 d U
H6A H 0.0241 -0.0681 0.3419 0.096 Uiso 1 1 calc R
C7 C 0.1557(6) 0.0476(3) 0.4513(3) 0.0808(16) Uani 1 1 d U
H7A H 0.2600 0.0270 0.4586 0.097 Uiso 1 1 calc R
C8 C 0.1407(5) 0.1326(3) 0.5084(3) 0.0704(14) Uani 1 1 d U
H8A H 0.2361 0.1700 0.5550 0.085 Uiso 1 1 calc R
C9 C -0.0138(5) 0.1667(2) 0.5002(3) 0.0609(13) Uani 1 1 d U
C10 C -0.0265(5) 0.2589(3) 0.5624(3) 0.0573(12) Uani 1 1 d U
C11 C 0.1027(5) 0.3147(3) 0.6368(3) 0.0609(13) Uani 1 1 d U
H11A H 0.2002 0.2904 0.6486 0.073 Uiso 1 1 calc R
C12 C 0.0988(4) 0.4026(3) 0.6944(3) 0.0563(12) Uani 1 1 d U
C13 C -0.0514(5) 0.4364(3) 0.6753(3) 0.0644(13) Uani 1 1 d U
H13A H -0.0578 0.4972 0.7118 0.077 Uiso 1 1 calc R
C14 C -0.1897(4) 0.3822(2) 0.6042(3) 0.0555(12) Uani 1 1 d U
C15 C -0.3486(5) 0.4196(3) 0.5911(3) 0.0594(12) Uani 1 1 d U
C16 C -0.3594(5) 0.5106(3) 0.6478(3) 0.0706(14) Uani 1 1 d U
H16A H -0.2628 0.5498 0.6927 0.085 Uiso 1 1 calc R
C17 C -0.5128(6) 0.5418(3) 0.6371(3) 0.0776(15) Uani 1 1 d U
H17A H -0.5200 0.6018 0.6753 0.093 Uiso 1 1 calc R
C18 C -0.6556(6) 0.4847(3) 0.5704(3) 0.0774(15) Uani 1 1 d U
H18A H -0.7587 0.5063 0.5632 0.093 Uiso 1 1 calc R
C19 C -0.6466(5) 0.3979(3) 0.5156(3) 0.0740(14) Uani 1 1 d U
H19A H -0.7447 0.3599 0.4710 0.089 Uiso 1 1 calc R
C20 C -0.4926(5) 0.3628(3) 0.5236(3) 0.0600(12) Uani 1 1 d U
C21 C -0.4763(5) 0.2704(3) 0.4630(3) 0.0594(12) Uani 1 1 d U
C22 C -0.6079(5) 0.2143(3) 0.3889(3) 0.0671(13) Uani 1 1 d U
H22A H -0.7089 0.2363 0.3776 0.081 Uiso 1 1 calc R
C23 C -0.3229(5) 0.2352(3) 0.4753(3) 0.0578(12) Uani 1 1 d U
N24 N -0.1811(4) 0.2928(2) 0.5478(2) 0.0558(9) Uani 1 1 d U
C25 C 0.2408(5) 0.4638(3) 0.7749(3) 0.0614(13) Uani 1 1 d U
C26 C 0.2123(5) 0.5410(3) 0.8422(3) 0.0740(15) Uani 1 1 d U
H26A H 0.0989 0.5518 0.8394 0.089 Uiso 1 1 calc R
C27 C 0.3423(5) 0.6030(3) 0.9132(3) 0.0755(15) Uani 1 1 d U
C28 C 0.5120(5) 0.5862(3) 0.9159(3) 0.0697(14) Uani 1 1 d U
C29 C 0.5445(5) 0.5063(3) 0.8512(3) 0.0668(13) Uani 1 1 d U
C30 C 0.4085(5) 0.4457(3) 0.7817(3) 0.0632(13) Uani 1 1 d U
H30A H 0.4295 0.3918 0.7387 0.076 Uiso 1 1 calc R
C31 C 0.6639(5) 0.6575(3) 0.9890(3) 0.0795(16) Uani 1 1 d U
C32 C 0.7546(6) 0.7288(3) 0.9761(3) 0.0908(18) Uani 1 1 d U
C33 C 0.8939(7) 0.7890(4) 1.0417(4) 0.112(2) Uani 1 1 d U
H33A H 0.9554 0.8363 1.0335 0.135 Uiso 1 1 calc R
C34 C 0.9457(7) 0.7823(4) 1.1181(4) 0.119(2) Uani 1 1 d U
H34A H 1.0417 0.8245 1.1613 0.142 Uiso 1 1 calc R
C35 C 0.8596(7) 0.7152(4) 1.1321(4) 0.120(2) Uani 1 1 d U
H35A H 0.8949 0.7117 1.1853 0.144 Uiso 1 1 calc R
C36 C 0.7181(6) 0.6509(4) 1.0675(3) 0.0995(18) Uani 1 1 d U
H36A H 0.6599 0.6036 1.0767 0.119 Uiso 1 1 calc R
C37 C 0.3006(7) 0.6855(4) 0.9835(4) 0.117(2) Uani 1 1 d U
H37A H 0.3053 0.7360 0.9672 0.175 Uiso 1 1 calc R
H37B H 0.3843 0.7041 1.0385 0.175 Uiso 1 1 calc R
H37C H 0.1854 0.6693 0.9900 0.175 Uiso 1 1 calc R
C38 C 0.7270(5) 0.4850(3) 0.8558(3) 0.0957(19) Uani 1 1 d U
H38A H 0.8082 0.5386 0.8642 0.144 Uiso 1 1 calc R
H38B H 0.7281 0.4330 0.8016 0.144 Uiso 1 1 calc R
H38C H 0.7600 0.4699 0.9044 0.144 Uiso 1 1 calc R
C39 C -0.7383(6) 0.0738(3) 0.2517(3) 0.100(2) Uani 1 1 d U
H39A H -0.7086 0.0154 0.2175 0.150 Uiso 1 1 calc R
H39B H -0.7539 0.1079 0.2171 0.150 Uiso 1 1 calc R
H39C H -0.8448 0.0625 0.2685 0.150 Uiso 1 1 calc R
C40 C 0.7003(8) 0.7382(4) 0.8900(4) 0.135(2) Uani 1 1 d U
H40A H 0.7500 0.7996 0.8991 0.203 Uiso 1 1 calc R
H40B H 0.5751 0.7280 0.8726 0.203 Uiso 1 1 calc R
H40C H 0.7417 0.6927 0.8443 0.203 Uiso 1 1 calc R
P1 P 0.10829(17) 0.72698(9) 0.70898(10) 0.0943(4) Uani 1 1 d DU
P2 P -0.39495(15) 0.18148(8) 0.68357(9) 0.0749(4) Uani 1 1 d DU
F1 F 0.0604(6) 0.7086(4) 0.6150(3) 0.249(2) Uani 1 1 d DU
F2 F 0.1139(7) 0.8308(3) 0.7272(4) 0.271(2) Uani 1 1 d DU
F3 F -0.0903(5) 0.7132(3) 0.7115(3) 0.1716(16) Uani 1 1 d DU
F4 F 0.1562(8) 0.7689(5) 0.8126(3) 0.262(3) Uani 1 1 d DU
F5 F 0.1071(7) 0.6309(3) 0.6959(4) 0.249(2) Uani 1 1 d DU
F6 F 0.3071(4) 0.7458(3) 0.7078(3) 0.1986(15) Uani 1 1 d DU
F7 F -0.4669(6) 0.0994(3) 0.5904(3) 0.157(2) Uani 0.788(6) 1 d PDU
F8 F -0.2071(4) 0.1929(3) 0.6715(3) 0.1074(15) Uani 0.749(5) 1 d PDU
F9 F -0.4484(3) 0.25347(17) 0.64759(19) 0.1023(9) Uani 1 1 d DU
F10 F -0.3396(5) 0.2586(3) 0.7817(3) 0.1442(19) Uani 0.900(6) 1 d PDU
F11 F -0.5906(4) 0.1736(3) 0.6998(3) 0.1088(17) Uani 0.697(5) 1 d PDU
F12 F -0.3415(4) 0.1088(2) 0.7189(2) 0.1460(13) Uani 1 1 d DU
F13 F -0.3147(19) 0.1361(9) 0.5993(8) 0.102(5) Uani 0.202(5) 1 d PDU
F14 F -0.5668(15) 0.1105(7) 0.6355(9) 0.104(5) Uani 0.229(5) 1 d PDU
F15 F -0.2146(15) 0.2515(8) 0.7205(10) 0.115(5) Uani 0.244(6) 1 d PDU
F16 F -0.502(2) 0.2127(12) 0.7548(11) 0.134(7) Uani 0.193(6) 1 d PDU

loop_
_atom_site_aniso_label
_atom_site_aniso_U_11
_atom_site_aniso_U_22
_atom_site_aniso_U_33
_atom_site_aniso_U_23
_atom_site_aniso_U_13
_atom_site_aniso_U_12
N1 0.063(2) 0.0706(19) 0.079(2) 0.0391(17) -0.0011(17) 0.0072(17)
C2 0.068(3) 0.070(2) 0.083(3) 0.040(2) 0.006(2) 0.012(2)
C3 0.055(2) 0.060(2) 0.069(2) 0.0361(18) 0.0115(19) 0.0061(18)
C4 0.059(2) 0.059(2) 0.073(3) 0.0337(19) 0.0143(19) 0.0176(19)
C5 0.065(3) 0.073(3) 0.086(3) 0.032(2) 0.004(2) 0.010(2)
C6 0.084(3) 0.068(2) 0.089(3) 0.033(2) 0.016(2) 0.034(2)
C7 0.069(3) 0.084(3) 0.093(3) 0.041(2) 0.015(2) 0.029(2)
C8 0.059(2) 0.070(2) 0.085(3) 0.035(2) 0.012(2) 0.027(2)
C9 0.053(2) 0.061(2) 0.074(3) 0.0365(19) 0.0104(19) 0.0105(19)
C10 0.049(2) 0.067(2) 0.071(2) 0.0430(18) 0.0169(18) 0.0140(18)
C11 0.040(2) 0.071(2) 0.075(3) 0.033(2) 0.0135(18) 0.0170(18)
C12 0.040(2) 0.067(2) 0.069(2) 0.0366(19) 0.0122(17) 0.0083(18)
C13 0.060(2) 0.062(2) 0.072(3) 0.031(2) 0.011(2) 0.0153(19)
C14 0.050(2) 0.063(2) 0.068(2) 0.0393(18) 0.0188(18) 0.0222(17)
C15 0.046(2) 0.079(2) 0.068(2) 0.0487(18) 0.0105(17) 0.0128(18)
C16 0.066(2) 0.067(2) 0.076(3) 0.032(2) 0.002(2) 0.022(2)
C17 0.085(3) 0.081(2) 0.083(3) 0.046(2) 0.020(2) 0.038(2)
C18 0.076(3) 0.087(3) 0.089(3) 0.049(2) 0.027(2) 0.041(2)
C19 0.055(2) 0.095(3) 0.078(3) 0.045(2) 0.010(2) 0.016(2)
C20 0.052(2) 0.072(2) 0.075(2) 0.0461(18) 0.0202(18) 0.0195(18)
C21 0.041(2) 0.071(2) 0.077(2) 0.0430(19) 0.0121(18) 0.0125(18)
C22 0.051(2) 0.073(2) 0.082(3) 0.043(2) 0.005(2) 0.0156(19)
C23 0.048(2) 0.070(2) 0.064(2) 0.0414(18) 0.0082(18) 0.0051(18)
N24 0.0489(17) 0.0643(17) 0.0703(19) 0.0418(15) 0.0171(14) 0.0202(14)
C25 0.045(2) 0.068(2) 0.070(2) 0.0344(19) 0.0059(19) 0.0031(18)
C26 0.048(2) 0.084(3) 0.078(3) 0.025(2) 0.009(2) 0.019(2)
C27 0.060(2) 0.086(3) 0.077(3) 0.032(2) 0.013(2) 0.019(2)
C28 0.059(2) 0.081(3) 0.069(3) 0.038(2) 0.006(2) 0.008(2)
C29 0.056(2) 0.075(2) 0.075(3) 0.040(2) 0.011(2) 0.013(2)
C30 0.048(2) 0.069(2) 0.068(3) 0.027(2) 0.0102(19) 0.0171(19)
C31 0.065(3) 0.084(3) 0.077(3) 0.025(2) 0.012(2) 0.014(2)
C32 0.086(3) 0.096(3) 0.084(3) 0.041(3) 0.010(3) -0.001(3)
C33 0.101(4) 0.103(4) 0.104(4) 0.039(3) -0.001(3) -0.025(3)
C34 0.095(4) 0.109(4) 0.101(4) 0.019(4) -0.009(3) -0.021(3)
C35 0.109(4) 0.134(4) 0.088(4) 0.048(3) -0.026(3) -0.011(4)
C36 0.091(3) 0.130(4) 0.077(3) 0.055(3) 0.005(3) 0.010(3)
C37 0.084(3) 0.121(4) 0.099(4) 0.009(4) 0.006(3) 0.028(3)
C38 0.056(3) 0.112(3) 0.106(4) 0.040(3) 0.006(2) 0.021(2)
C39 0.070(3) 0.092(3) 0.099(4) 0.022(3) -0.022(3) 0.015(3)
C40 0.147(5) 0.139(4) 0.119(4) 0.081(3) -0.001(4) -0.024(4)
P1 0.0808(8) 0.1166(8) 0.1289(9) 0.0878(7) 0.0344(7) 0.0372(7)
P2 0.0604(7) 0.0731(7) 0.0979(9) 0.0457(6) 0.0119(6) 0.0188(5)
F1 0.175(3) 0.395(5) 0.148(3) 0.153(3) -0.018(3) -0.110(4)
F2 0.370(5) 0.215(3) 0.398(5) 0.214(3) 0.240(4) 0.170(3)
F3 0.114(2) 0.232(3) 0.198(3) 0.124(3) 0.038(2) 0.028(2)
F4 0.243(5) 0.355(7) 0.160(4) 0.104(4) 0.047(4) -0.007(5)
F5 0.295(5) 0.134(2) 0.428(5) 0.176(3) 0.201(4) 0.074(3)
F6 0.119(2) 0.296(3) 0.312(4) 0.236(3) 0.090(2) 0.079(2)
F7 0.145(3) 0.130(3) 0.117(4) -0.009(3) -0.019(3) 0.069(3)
F8 0.061(2) 0.140(3) 0.159(3) 0.089(2) 0.0472(19) 0.0412(18)
F9 0.0989(17) 0.1109(15) 0.1379(19) 0.0846(14) 0.0368(14) 0.0468(13)
F10 0.156(3) 0.134(3) 0.105(3) 0.026(2) 0.001(2) 0.036(2)
F11 0.054(2) 0.148(3) 0.138(3) 0.082(3) 0.017(2) 0.007(2)
F12 0.140(3) 0.1221(18) 0.203(3) 0.1136(18) -0.001(2) 0.0290(18)
F13 0.133(9) 0.096(7) 0.106(8) 0.059(6) 0.048(7) 0.051(7)
F14 0.095(8) 0.078(6) 0.136(8) 0.070(6) -0.014(7) -0.022(6)
F15 0.102(8) 0.097(7) 0.134(9) 0.055(7) 0.002(7) 0.005(6)
F16 0.139(11) 0.111(10) 0.118(11) 0.031(9) 0.007(10) 0.015(9)

loop_
_atom_type_symbol
_atom_type_description
_atom_type_scat_dispersion_real
_atom_type_scat_dispersion_imag
_atom_type_scat_source
C C 0.0033 0.0016 'International Tables Vol C Tables 4.2.6.8 and 6.1.1.4'
H H 0.0000 0.0000 'International Tables Vol C Tables 4.2.6.8 and 6.1.1.4'
N N 0.0061 0.0033 'International Tables Vol C Tables 4.2.6.8 and 6.1.1.4'
P P 0.1023 0.0942 'International Tables Vol C Tables 4.2.6.8 and 6.1.1.4'
F F 0.0171 0.0103 'International Tables Vol C Tables 4.2.6.8 and 6.1.1.4'

loop_
_geom_angle_atom_site_label_1
_geom_angle_atom_site_label_2
_geom_angle_atom_site_label_3
_geom_angle
C22 N1 C2 121.5(3)
C22 N1 C39 119.1(3)
C2 N1 C39 119.4(3)
N1 C2 C3 121.1(4)
N1 C2 H2A 119.4
C3 C2 H2A 119.4
C2 C3 C23 117.9(4)
C2 C3 C4 120.9(4)
C23 C3 C4 121.2(3)
C5 C4 C9 119.1(4)
C5 C4 C3 122.9(3)
C9 C4 C3 117.9(3)
C6 C5 C4 122.1(4)
C6 C5 H5A 119.0
C4 C5 H5A 119.0
C5 C6 C7 119.3(4)
C5 C6 H6A 120.3
C7 C6 H6A 120.3
C8 C7 C6 119.7(4)
C8 C7 H7A 120.2
C6 C7 H7A 120.2
C7 C8 C9 122.3(4)
C7 C8 H8A 118.9
C9 C8 H8A 118.9
C4 C9 C8 117.5(3)
C4 C9 C10 121.2(3)
C8 C9 C10 121.2(3)
C11 C10 N24 117.7(3)
C11 C10 C9 123.2(3)
N24 C10 C9 119.1(3)
C12 C11 C10 124.8(4)
C12 C11 H11A 117.6
C10 C11 H11A 117.6
C11 C12 C13 116.1(3)
C11 C12 C25 124.7(3)
C13 C12 C25 119.2(3)
C14 C13 C12 122.0(4)
C14 C13 H13A 119.0
C12 C13 H13A 119.0
N24 C14 C13 120.0(3)
N24 C14 C15 120.6(3)
C13 C14 C15 119.3(3)
C20 C15 C16 119.2(4)
C20 C15 C14 119.4(3)
C16 C15 C14 121.3(3)
C17 C16 C15 120.0(3)
C17 C16 H16A 120.0
C15 C16 H16A 120.0
C18 C17 C16 120.3(4)
C18 C17 H17A 119.8
C16 C17 H17A 119.8
C19 C18 C17 120.2(4)
C19 C18 H18A 119.9
C17 C18 H18A 119.9
C18 C19 C20 121.6(4)
C18 C19 H19A 119.2
C20 C19 H19A 119.2
C15 C20 C19 118.6(3)
C15 C20 C21 118.4(3)
C19 C20 C21 123.0(3)
C22 C21 C23 116.9(3)
C22 C21 C20 121.3(3)
C23 C21 C20 121.7(3)
N1 C22 C21 121.7(4)
N1 C22 H22A 119.1
C21 C22 H22A 119.1
C3 C23 C21 120.7(3)
C3 C23 N24 120.7(3)
C21 C23 N24 118.5(3)
C14 N24 C23 121.1(3)
C14 N24 C10 119.2(3)
C23 N24 C10 119.7(3)
C26 C25 C30 118.0(3)
C26 C25 C12 121.8(3)
C30 C25 C12 120.2(3)
C27 C26 C25 123.3(4)
C27 C26 H26A 118.3
C25 C26 H26A 118.3
C26 C27 C28 117.5(4)
C26 C27 C37 120.1(4)
C28 C27 C37 122.4(4)
C29 C28 C27 120.7(3)
C29 C28 C31 119.6(4)
C27 C28 C31 119.6(4)
C30 C29 C28 119.3(4)
C30 C29 C38 119.5(4)
C28 C29 C38 121.2(3)
C29 C30 C25 120.9(4)
C29 C30 H30A 119.5
C25 C30 H30A 119.5
C36 C31 C32 119.2(4)
C36 C31 C28 120.7(5)
C32 C31 C28 120.0(5)
C33 C32 C31 118.3(5)
C33 C32 C40 120.8(5)
C31 C32 C40 120.9(4)
C34 C33 C32 122.2(6)
C34 C33 H33A 118.9
C32 C33 H33A 118.9
C35 C34 C33 120.4(5)
C35 C34 H34A 119.8
C33 C34 H34A 119.8
C34 C35 C36 120.2(6)
C34 C35 H35A 119.9
C36 C35 H35A 119.9
C35 C36 C31 119.7(5)
C35 C36 H36A 120.1
C31 C36 H36A 120.1
C27 C37 H37A 109.5
C27 C37 H37B 109.5
H37A C37 H37B 109.5
C27 C37 H37C 109.5
H37A C37 H37C 109.5
H37B C37 H37C 109.5
C29 C38 H38A 109.5
C29 C38 H38B 109.5
H38A C38 H38B 109.5
C29 C38 H38C 109.5
H38A C38 H38C 109.5
H38B C38 H38C 109.5
N1 C39 H39A 109.5
N1 C39 H39B 109.5
H39A C39 H39B 109.5
N1 C39 H39C 109.5
H39A C39 H39C 109.5
H39B C39 H39C 109.5
C32 C40 H40A 109.5
C32 C40 H40B 109.5
H40A C40 H40B 109.5
C32 C40 H40C 109.5
H40A C40 H40C 109.5
H40B C40 H40C 109.5
F5 P1 F1 98.2(3)
F5 P1 F2 177.5(4)
F1 P1 F2 84.2(3)
F5 P1 F4 94.2(4)
F1 P1 F4 167.5(4)
F2 P1 F4 83.4(4)
F5 P1 F6 93.5(3)
F1 P1 F6 88.9(3)
F2 P1 F6 85.9(3)
F4 P1 F6 91.4(3)
F5 P1 F3 89.2(3)
F1 P1 F3 91.1(2)
F2 P1 F3 91.4(3)
F4 P1 F3 88.0(3)
F6 P1 F3 177.3(2)
F14 P2 F8 137.3(6)
F14 P2 F16 78.8(8)
F8 P2 F16 142.0(6)
F14 P2 F7 44.9(6)
F8 P2 F7 93.4(3)
F16 P2 F7 123.7(6)
F14 P2 F15 172.4(8)
F8 P2 F15 36.9(5)
F16 P2 F15 108.2(8)
F7 P2 F15 128.0(6)
F14 P2 F10 128.3(6)
F8 P2 F10 92.7(2)
F16 P2 F10 49.8(6)
F7 P2 F10 172.8(3)
F15 P2 F10 58.9(6)
F14 P2 F9 95.3(5)
F8 P2 F9 94.2(2)
F16 P2 F9 93.2(8)
F7 P2 F9 91.1(2)
F15 P2 F9 81.6(5)
F10 P2 F9 92.3(2)
F14 P2 F12 84.5(5)
F8 P2 F12 85.7(2)
F16 P2 F12 87.1(8)
F7 P2 F12 88.5(2)
F15 P2 F12 98.6(5)
F10 P2 F12 88.1(2)
F9 P2 F12 179.58(19)
F14 P2 F13 91.2(8)
F8 P2 F13 47.8(5)
F16 P2 F13 170.0(8)
F7 P2 F13 46.3(5)
F15 P2 F13 81.8(7)
F10 P2 F13 140.2(5)
F9 P2 F13 87.2(5)
F12 P2 F13 92.5(6)
F14 P2 F11 45.1(5)
F8 P2 F11 177.6(2)
F16 P2 F11 35.9(6)
F7 P2 F11 88.9(3)
F15 P2 F11 140.7(6)
F10 P2 F11 85.0(2)
F9 P2 F11 85.1(2)
F12 P2 F11 95.0(2)
F13 P2 F11 134.4(5)
F14 F7 F13 135.9(9)
F14 F7 P2 66.7(5)
F13 F7 P2 69.2(6)
F15 F8 F13 133.0(10)
F15 F8 P2 73.1(8)
F13 F8 P2 68.7(7)
F16 F10 F15 124.4(9)
F16 F10 P2 64.5(7)
F15 F10 P2 60.6(4)
F16 F11 F14 125.8(12)
F16 F11 P2 68.1(10)
F14 F11 P2 63.3(6)
F7 F13 F8 126.6(11)
F7 F13 P2 64.5(7)
F8 F13 P2 63.5(6)
F7 F14 F11 137.0(10)
F7 F14 P2 68.4(6)
F11 F14 P2 71.6(5)
F8 F15 F10 124.2(11)
F8 F15 P2 70.0(6)
F10 F15 P2 60.5(5)
F11 F16 F10 139.9(18)
F11 F16 P2 76.1(10)
F10 F16 P2 65.7(8)

loop_
_geom_bond_atom_site_label_1
_geom_bond_atom_site_label_2
_geom_bond_distance
N1 C22 1.332(5)
N1 C2 1.342(5)
N1 C39 1.497(5)
C2 C3 1.374(5)
C2 H2A 0.9300
C3 C23 1.392(5)
C3 C4 1.452(5)
C4 C5 1.375(5)
C4 C9 1.398(5)
C5 C6 1.360(6)
C5 H5A 0.9300
C6 C7 1.384(5)
C6 H6A 0.9300
C7 C8 1.344(5)
C7 H7A 0.9300
C8 C9 1.402(5)
C8 H8A 0.9300
C9 C10 1.450(5)
C10 C11 1.371(5)
C10 N24 1.418(5)
C11 C12 1.357(5)
C11 H11A 0.9300
C12 C13 1.402(5)
C12 C25 1.495(5)
C13 C14 1.377(5)
C13 H13A 0.9300
C14 N24 1.378(4)
C14 C15 1.473(5)
C15 C20 1.384(5)
C15 C16 1.404(5)
C16 C17 1.375(6)
C16 H16A 0.9300
C17 C18 1.374(5)
C17 H17A 0.9300
C18 C19 1.339(5)
C18 H18A 0.9300
C19 C20 1.407(6)
C19 H19A 0.9300
C20 C21 1.455(5)
C21 C22 1.378(5)
C21 C23 1.413(5)
C22 H22A 0.9300
C23 N24 1.415(4)
C25 C26 1.375(5)
C25 C30 1.386(5)
C26 C27 1.368(5)
C26 H26A 0.9300
C27 C28 1.396(6)
C27 C37 1.494(7)
C28 C29 1.392(6)
C28 C31 1.524(5)
C29 C30 1.377(5)
C29 C38 1.517(6)
C30 H30A 0.9300
C31 C36 1.387(7)
C31 C32 1.401(7)
C32 C33 1.362(6)
C32 C40 1.533(8)
C33 C34 1.352(8)
C33 H33A 0.9300
C34 C35 1.339(9)
C34 H34A 0.9300
C35 C36 1.387(6)
C35 H35A 0.9300
C36 H36A 0.9300
C37 H37A 0.9600
C37 H37B 0.9600
C37 H37C 0.9600
C38 H38A 0.9600
C38 H38B 0.9600
C38 H38C 0.9600
C39 H39A 0.9600
C39 H39B 0.9600
C39 H39C 0.9600
C40 H40A 0.9600
C40 H40B 0.9600
C40 H40C 0.9600
P1 F5 1.463(4)
P1 F1 1.478(4)
P1 F2 1.558(5)
P1 F4 1.570(5)
P1 F6 1.578(4)
P1 F3 1.576(4)
P2 F14 1.528(10)
P2 F8 1.540(4)
P2 F16 1.551(17)
P2 F7 1.546(4)
P2 F15 1.569(11)
P2 F10 1.567(4)
P2 F9 1.579(3)
P2 F12 1.583(4)
P2 F13 1.603(13)
P2 F11 1.623(4)
F7 F14 1.175(15)
F7 F13 1.239(14)
F8 F15 0.985(13)
F8 F13 1.274(13)
F10 F16 1.313(17)
F10 F15 1.541(16)
F11 F16 0.980(16)
F11 F14 1.212(14)
